data_2104635
loop_
_publ_author_name
'Omondi, Bernard'
'Venter, Gertruida J. S.'
'Roodt, Andreas'
'Meijboom, Reinout'

_publ_section_title
;
 Isomorphism in monomeric 1:3 complexes of silver(I) salts with
 tri-<i>p</i>-tolylphosphine
;
_journal_coeditor_code PS5003
_journal_issue 6
_journal_name_full 'Acta Crystallographica Section B'
_journal_page_first 699
_journal_page_last 706
_journal_paper_doi 10.1107/S0108768109036404
_journal_volume 65
_journal_year 2009
_chemical_formula_moiety '2(C63 H63 Ag Br P3), C3 H6 N'
_chemical_formula_sum 'C129 H132 Ag2 Br2 N P6'
_chemical_formula_weight 2257.72
_space_group_IT_number 33
_symmetry_cell_setting orthorhombic
_symmetry_space_group_name_Hall 'P 2c -2n'
_symmetry_space_group_name_H-M 'P n a 21'
_audit_creation_method 'WinGX routine CIF_UPDATE'
_cell_angle_alpha 90
_cell_angle_beta 90
_cell_angle_gamma 90
_cell_formula_units_Z 2
_cell_length_a 20.5740(5)
_cell_length_b 25.5930(8)
_cell_length_c 10.5860(7)
_cell_measurement_reflns_used 5664
_cell_measurement_temperature 100(2)
_cell_measurement_theta_max 28.38
_cell_measurement_theta_min 1.27
_cell_volume 5574.1(4)
_computing_cell_refinement 'Saint-Plus (Bruker, 2004)'
_computing_data_reduction 'SAINT-Plus and XPREP (Bruker, 2004)'
_computing_molecular_graphics 'DIAMOND 3.0c (Brandenburg & Putz, 2004)'
_computing_publication_material 'WinGX (Farrugia, 1999)'
_computing_structure_refinement 'SIR97 (Altomare et al., 1999)'
_computing_structure_solution 'SHELXL-97 (Sheldrick, 1997)'
_diffrn_measured_fraction_theta_full 0.991
_diffrn_measured_fraction_theta_max 0.991
_diffrn_measurement_device_type
;
      Bruker X8 ApexII 4K Kappa CCD
;
_diffrn_measurement_method '\w and \f'
_diffrn_radiation_type MoK\a
_diffrn_radiation_wavelength 0.71069
_diffrn_reflns_av_R_equivalents 0.0657
_diffrn_reflns_limit_h_max 25
_diffrn_reflns_limit_h_min -27
_diffrn_reflns_limit_k_max 34
_diffrn_reflns_limit_k_min -34
_diffrn_reflns_limit_l_max 14
_diffrn_reflns_limit_l_min -11
_diffrn_reflns_number 42533
_diffrn_reflns_theta_full 28.38
_diffrn_reflns_theta_max 28.38
_diffrn_reflns_theta_min 1.27
_diffrn_standards_decay_% 0
_diffrn_standards_interval_count 0
_diffrn_standards_interval_time 0
_diffrn_standards_number 0
_exptl_absorpt_coefficient_mu 1.205
_exptl_absorpt_correction_T_max 0.8124
_exptl_absorpt_correction_T_min 0.6193
_exptl_absorpt_correction_type multi-scan
_exptl_absorpt_process_details
;
        SADABS (Bruker, 2004)
;
_exptl_crystal_colour colourless
_exptl_crystal_density_diffrn 1.345
_exptl_crystal_density_method 'not measured'
_exptl_crystal_description cuboid
_exptl_crystal_F_000 2360
_exptl_crystal_size_max 0.44
_exptl_crystal_size_mid 0.21
_exptl_crystal_size_min 0.18
_refine_diff_density_max 0.533
_refine_diff_density_min -0.594
_refine_ls_abs_structure_details 'Flack H D (1983), Acta Cryst. A39, 876-881'
_refine_ls_abs_structure_Flack 0.003(7)
_refine_ls_extinction_method none
_refine_ls_goodness_of_fit_ref 1.059
_refine_ls_hydrogen_treatment constr
_refine_ls_matrix_type full
_refine_ls_number_parameters 650
_refine_ls_number_reflns 12171
_refine_ls_number_restraints 3
_refine_ls_restrained_S_all 1.06
_refine_ls_R_factor_gt 0.0426
_refine_ls_shift/su_max 0.015
_refine_ls_structure_factor_coef Fsqd
_refine_ls_weighting_details 'calc w=1/[\s^2^(Fo^2^)+(0.0243P)^2^+0.9591P] where P=(Fo^2^+2Fc^2^)/3'
_refine_ls_weighting_scheme calc
_refine_ls_wR_factor_ref 0.0947
_reflns_number_gt 9587
_reflns_number_total 12171
_reflns_threshold_expression >2sigma(I)
_cod_data_source_file ps5003.cif
_cod_data_source_block I
_cod_depositor_comments
;
The following automatic conversions were performed:
'_symmetry_cell_setting' value 'Orthorhombic' changed to 'orthorhombic'
according to '/home/saulius/struct/CIF-dictionaries/cif_core.dic'
dictionary named 'cif_core.dic' version 2.4.1 from 2010-06-29.

Automatic conversion script
Id: cif_fix_enum 1527 2010-12-29 10:47:43Z saulius 

The following automatic conversions were performed:

'_symmetry_cell_setting' value 'Orthorhombic' changed to
'orthorhombic' according to
/home/saulius/struct/CIF-dictionaries/cif_core.dic dictionary named
'cif_core.dic' version 2.4.1 from 2010-06-29.

Automatic conversion script
Id: cif_fix_values 1715 2011-07-08 13:25:40Z adriana 
;
_cod_original_sg_symbol_H-M Pna21
_cod_database_code 2104635

loop_
_symmetry_equiv_pos_as_xyz
'x, y, z'
'-x, -y, z+1/2'
'-x+1/2, y+1/2, z+1/2'
'x+1/2, -y+1/2, z'

loop_
_atom_site_type_symbol
_atom_site_label
_atom_site_fract_x
_atom_site_fract_y
_atom_site_fract_z
_atom_site_U_iso_or_equiv
_atom_site_adp_type
_atom_site_calc_flag
_atom_site_refinement_flags
_atom_site_occupancy
_atom_site_disorder_assembly
_atom_site_disorder_group
P P1 0.77429(5) 0.48169(3) 0.70519(10) 0.0157(2) Uani d . 1 . .
P P2 0.82915(5) 0.32153(4) 0.73369(10) 0.0166(2) Uani d . 1 . .
P P3 0.63468(5) 0.35400(3) 0.69930(10) 0.0152(2) Uani d . 1 . .
Br Br1 0.74092(2) 0.390378(15) 0.39854(4) 0.02529(11) Uani d . 1 . .
N N01 0.4641(4) 0.1959(3) 0.1851(7) 0.034(2) Uani d PD 0.5 . .
C C02 0.4052(4) 0.1262(3) 0.3200(7) 0.091(3) Uani d D 1 . .
H H02A 0.4093 0.0922 0.278 0.136 Uiso calc R 1 . .
H H02B 0.3591 0.1352 0.3284 0.136 Uiso calc R 1 . .
H H02C 0.4251 0.1244 0.4039 0.136 Uiso calc R 1 . .
Ag Ag1 0.748095(15) 0.388351(9) 0.65604(3) 0.01535(7) Uani d . 1 . .
C C01 0.4388(4) 0.1669(3) 0.2432(8) 0.0185(17) Uani d PD 0.5 . .
C C111 0.72088(19) 0.53008(13) 0.6331(4) 0.0159(8) Uani d . 1 . .
C C112 0.7432(2) 0.57786(15) 0.5871(4) 0.0218(9) Uani d . 1 . .
H H112 0.7884 0.5854 0.5874 0.026 Uiso calc R 1 . .
C C113 0.6992(2) 0.61445(14) 0.5407(4) 0.0241(9) Uani d . 1 . .
H H113 0.715 0.6467 0.5083 0.029 Uiso calc R 1 . .
C C114 0.6335(2) 0.60498(13) 0.5409(4) 0.0227(9) Uani d . 1 . .
C C115 0.6118(2) 0.55748(15) 0.5869(4) 0.0286(11) Uani d . 1 . .
H H115 0.5665 0.5501 0.5875 0.034 Uiso calc R 1 . .
C C116 0.6549(2) 0.52055(15) 0.6318(4) 0.0281(11) Uani d . 1 . .
H H116 0.6389 0.4881 0.6624 0.034 Uiso calc R 1 . .
C C117 0.5871(2) 0.64555(16) 0.4937(5) 0.0342(12) Uani d . 1 . .
H H11A 0.6045 0.6804 0.5116 0.051 Uiso calc R 1 . .
H H11B 0.5451 0.6414 0.5364 0.051 Uiso calc R 1 . .
H H11C 0.5812 0.6414 0.4024 0.051 Uiso calc R 1 . .
C C121 0.85433(18) 0.50313(12) 0.6536(4) 0.0183(8) Uani d . 1 . .
C C122 0.8972(2) 0.53060(14) 0.7295(4) 0.0239(9) Uani d . 1 . .
H H122 0.8846 0.5396 0.813 0.029 Uiso calc R 1 . .
C C123 0.9581(2) 0.54517(14) 0.6865(4) 0.0244(10) Uani d . 1 . .
H H123 0.9866 0.5638 0.741 0.029 Uiso calc R 1 . .
C C124 0.9781(2) 0.53296(15) 0.5647(4) 0.0240(10) Uani d . 1 . .
C C125 0.9348(2) 0.50619(15) 0.4867(4) 0.0253(10) Uani d . 1 . .
H H125 0.9471 0.4981 0.4025 0.03 Uiso calc R 1 . .
C C126 0.87468(19) 0.49142(13) 0.5294(4) 0.0211(8) Uani d . 1 . .
H H126 0.8462 0.473 0.4746 0.025 Uiso calc R 1 . .
C C127 1.0449(2) 0.54764(16) 0.5194(5) 0.0316(10) Uani d . 1 . .
H H12A 1.0545 0.5837 0.5444 0.047 Uiso calc R 1 . .
H H12B 1.0468 0.5447 0.4272 0.047 Uiso calc R 1 . .
H H12C 1.0771 0.5241 0.5571 0.047 Uiso calc R 1 . .
C C131 0.77053(19) 0.49982(14) 0.8724(4) 0.0169(9) Uani d . 1 . .
C C132 0.7781(2) 0.46138(15) 0.9633(4) 0.0189(9) Uani d . 1 . .
H H132 0.789 0.4269 0.938 0.023 Uiso calc R 1 . .
C C133 0.7701(2) 0.47250(16) 1.0906(4) 0.0223(10) Uani d . 1 . .
H H133 0.7757 0.4455 1.1512 0.027 Uiso calc R 1 . .
C C134 0.7538(2) 0.52260(15) 1.1309(4) 0.0186(9) Uani d . 1 . .
C C135 0.7485(2) 0.56142(14) 1.0393(5) 0.0228(9) Uani d . 1 . .
H H135 0.7391 0.5962 1.0646 0.027 Uiso calc R 1 . .
C C136 0.75639(19) 0.55054(14) 0.9129(4) 0.0217(9) Uani d . 1 . .
H H136 0.7522 0.5778 0.8525 0.026 Uiso calc R 1 . .
C C137 0.7396(2) 0.5345(2) 1.2678(4) 0.0319(12) Uani d . 1 . .
H H13A 0.7071 0.5098 1.2997 0.048 Uiso calc R 1 . .
H H13B 0.7229 0.5702 1.2753 0.048 Uiso calc R 1 . .
H H13C 0.7797 0.5311 1.3173 0.048 Uiso calc R 1 . .
C C211 0.84400(19) 0.26558(14) 0.6306(4) 0.0169(9) Uani d . 1 . .
C C212 0.86574(19) 0.21784(13) 0.6754(4) 0.0217(9) Uani d . 1 . .
H H212 0.871 0.2126 0.7636 0.026 Uiso calc R 1 . .
C C213 0.8798(2) 0.17765(16) 0.5916(4) 0.0236(10) Uani d . 1 . .
H H213 0.8941 0.1449 0.6236 0.028 Uiso calc R 1 . .
C C214 0.8734(2) 0.18437(15) 0.4620(4) 0.0221(10) Uani d . 1 . .
C C215 0.8512(2) 0.23208(15) 0.4185(4) 0.0245(10) Uani d . 1 . .
H H215 0.8457 0.2373 0.3303 0.029 Uiso calc R 1 . .
C C216 0.8368(2) 0.27245(15) 0.5014(4) 0.0246(10) Uani d . 1 . .
H H216 0.822 0.305 0.4694 0.03 Uiso calc R 1 . .
C C217 0.8883(2) 0.14074(15) 0.3704(4) 0.0282(11) Uani d . 1 . .
H H21A 0.8658 0.1473 0.2903 0.042 Uiso calc R 1 . .
H H21B 0.8736 0.1074 0.4059 0.042 Uiso calc R 1 . .
H H21C 0.9353 0.1392 0.3554 0.042 Uiso calc R 1 . .
C C221 0.79925(19) 0.29306(13) 0.8807(4) 0.0193(9) Uani d . 1 . .
C C222 0.8146(2) 0.31365(15) 0.9988(4) 0.0261(10) Uani d . 1 . .
H H222 0.8461 0.3407 1.0053 0.031 Uiso calc R 1 . .
C C223 0.7847(3) 0.29509(17) 1.1061(4) 0.0324(12) Uani d . 1 . .
H H223 0.7959 0.3096 1.1858 0.039 Uiso calc R 1 . .
C C224 0.7386(2) 0.25576(17) 1.1004(4) 0.0282(11) Uani d . 1 . .
C C225 0.7226(2) 0.23623(16) 0.9832(4) 0.0262(10) Uani d . 1 . .
H H225 0.6903 0.2098 0.9772 0.031 Uiso calc R 1 . .
C C226 0.7519(2) 0.25401(14) 0.8745(4) 0.0220(9) Uani d . 1 . .
H H226 0.74 0.2397 0.7951 0.026 Uiso calc R 1 . .
C C227 0.7078(3) 0.23477(18) 1.2196(5) 0.0429(14) Uani d . 1 . .
H H22A 0.6613 0.2289 1.2052 0.064 Uiso calc R 1 . .
H H22B 0.7135 0.2601 1.2882 0.064 Uiso calc R 1 . .
H H22C 0.7286 0.2017 1.2429 0.064 Uiso calc R 1 . .
C C231 0.9128(2) 0.34194(14) 0.7674(4) 0.0169(9) Uani d . 1 . .
C C232 0.9544(2) 0.31648(15) 0.8494(4) 0.0234(10) Uani d . 1 . .
H H232 0.9389 0.2882 0.8991 0.028 Uiso calc R 1 . .
C C233 1.0181(2) 0.33188(15) 0.8592(4) 0.0257(10) Uani d . 1 . .
H H233 1.0456 0.3145 0.9178 0.031 Uiso calc R 1 . .
C C234 1.0436(2) 0.37201(16) 0.7864(4) 0.0230(10) Uani d . 1 . .
C C235 1.0014(2) 0.39762(14) 0.7055(4) 0.0245(10) Uani d . 1 . .
H H235 1.0171 0.4257 0.6554 0.029 Uiso calc R 1 . .
C C236 0.9367(2) 0.38319(13) 0.6960(4) 0.0203(9) Uani d . 1 . .
H H236 0.9086 0.4016 0.6404 0.024 Uiso calc R 1 . .
C C237 1.1137(2) 0.38566(18) 0.7925(5) 0.0342(12) Uani d . 1 . .
H H23A 1.1395 0.3572 0.7561 0.051 Uiso calc R 1 . .
H H23B 1.1264 0.391 0.8808 0.051 Uiso calc R 1 . .
H H23C 1.1215 0.4178 0.7446 0.051 Uiso calc R 1 . .
C C311 0.56772(17) 0.39657(12) 0.6519(4) 0.0166(8) Uani d . 1 . .
C C312 0.5208(2) 0.41489(14) 0.7348(4) 0.0204(9) Uani d . 1 . .
H H312 0.5218 0.4043 0.8208 0.025 Uiso calc R 1 . .
C C313 0.47228(19) 0.44853(13) 0.6938(4) 0.0234(10) Uani d . 1 . .
H H313 0.4405 0.4606 0.752 0.028 Uiso calc R 1 . .
C C314 0.4697(2) 0.46476(14) 0.5690(4) 0.0244(11) Uani d . 1 . .
C C315 0.5170(2) 0.44651(15) 0.4874(4) 0.0264(10) Uani d . 1 . .
H H315 0.516 0.4573 0.4016 0.032 Uiso calc R 1 . .
C C316 0.56573(19) 0.41311(13) 0.5263(5) 0.0222(8) Uani d . 1 . .
H H316 0.5977 0.4014 0.468 0.027 Uiso calc R 1 . .
C C317 0.4182(2) 0.50179(15) 0.5246(6) 0.0406(12) Uani d . 1 . .
H H31A 0.4322 0.5378 0.5402 0.061 Uiso calc R 1 . .
H H31B 0.3777 0.495 0.5705 0.061 Uiso calc R 1 . .
H H31C 0.4109 0.4968 0.4339 0.061 Uiso calc R 1 . .
C C321 0.61573(19) 0.29391(13) 0.6154(3) 0.0154(8) Uani d . 1 . .
C C322 0.5523(2) 0.27694(15) 0.5915(4) 0.0198(9) Uani d . 1 . .
H H322 0.5165 0.2981 0.6161 0.024 Uiso calc R 1 . .
C C323 0.5413(2) 0.22942(14) 0.5320(4) 0.0243(9) Uani d . 1 . .
H H323 0.498 0.2183 0.5165 0.029 Uiso calc R 1 . .
C C324 0.5926(2) 0.19803(14) 0.4950(4) 0.0241(10) Uani d . 1 . .
C C325 0.6551(2) 0.21497(13) 0.5187(4) 0.0231(9) Uani d . 1 . .
H H325 0.6906 0.1933 0.4956 0.028 Uiso calc R 1 . .
C C326 0.6672(2) 0.26251(14) 0.5752(4) 0.0193(9) Uani d . 1 . .
H H326 0.7107 0.2739 0.5868 0.023 Uiso calc R 1 . .
C C327 0.5819(3) 0.14704(16) 0.4266(4) 0.0393(13) Uani d . 1 . .
H H32A 0.5375 0.1347 0.442 0.059 Uiso calc R 1 . .
H H32B 0.613 0.121 0.4575 0.059 Uiso calc R 1 . .
H H32C 0.5883 0.1523 0.3357 0.059 Uiso calc R 1 . .
C C331 0.6165(2) 0.33917(13) 0.8646(4) 0.0171(9) Uani d . 1 . .
C C332 0.57429(18) 0.29970(14) 0.9029(4) 0.0196(8) Uani d . 1 . .
H H332 0.5545 0.2777 0.8416 0.024 Uiso calc R 1 . .
C C333 0.56095(19) 0.29229(13) 1.0304(4) 0.0213(8) Uani d . 1 . .
H H333 0.5321 0.2652 1.055 0.026 Uiso calc R 1 . .
C C334 0.5889(2) 0.32374(15) 1.1225(4) 0.0206(9) Uani d . 1 . .
C C335 0.6322(2) 0.36221(16) 1.0834(4) 0.0240(10) Uani d . 1 . .
H H335 0.6529 0.3836 1.1448 0.029 Uiso calc R 1 . .
C C336 0.6459(2) 0.36987(15) 0.9569(4) 0.0200(9) Uani d . 1 . .
H H336 0.6756 0.3964 0.9326 0.024 Uiso calc R 1 . .
C C337 0.5730(3) 0.31681(19) 1.2600(4) 0.0335(12) Uani d . 1 . .
H H33A 0.6126 0.321 1.3103 0.05 Uiso calc R 1 . .
H H33B 0.555 0.2818 1.2736 0.05 Uiso calc R 1 . .
H H33C 0.541 0.3431 1.2856 0.05 Uiso calc R 1 . .

loop_
_atom_site_aniso_label
_atom_site_aniso_U_11
_atom_site_aniso_U_22
_atom_site_aniso_U_33
_atom_site_aniso_U_12
_atom_site_aniso_U_13
_atom_site_aniso_U_23
P1 0.0202(5) 0.0131(4) 0.0139(5) -0.0007(4) 0.0020(4) -0.0009(4)
P2 0.0202(6) 0.0155(4) 0.0139(6) 0.0032(4) -0.0022(5) 0.0003(4)
P3 0.0182(5) 0.0138(4) 0.0136(5) 0.0005(4) -0.0013(4) 0.0005(4)
Br1 0.0394(3) 0.0242(2) 0.0123(2) 0.00296(18) -0.0013(2) 0.00124(18)
N01 0.043(5) 0.050(5) 0.011(4) -0.018(4) 0.000(4) 0.007(3)
C02 0.062(6) 0.119(7) 0.091(6) 0.033(5) 0.020(4) 0.016(5)
Ag1 0.01949(13) 0.01283(10) 0.01371(15) 0.00060(12) -0.00083(13) 0.00019(14)
C01 0.014(4) 0.028(4) 0.014(5) -0.005(3) 0.003(4) 0.002(3)
C111 0.022(2) 0.0150(16) 0.011(2) -0.0021(14) 0.0021(17) -0.0026(14)
C112 0.023(2) 0.0205(18) 0.022(2) 0.0021(17) 0.0023(18) 0.0028(16)
C113 0.031(2) 0.0200(17) 0.021(2) 0.0009(16) 0.005(2) 0.0081(18)
C114 0.034(2) 0.0196(17) 0.015(2) 0.0038(16) -0.007(2) -0.0055(17)
C115 0.021(3) 0.023(2) 0.042(3) -0.0018(18) -0.010(2) -0.0017(19)
C116 0.030(2) 0.0188(19) 0.035(3) -0.0064(17) -0.003(2) 0.0014(18)
C117 0.037(3) 0.030(2) 0.036(3) 0.004(2) -0.007(2) 0.0056(19)
C121 0.022(2) 0.0139(15) 0.019(2) 0.0006(14) 0.004(2) 0.0019(17)
C122 0.025(2) 0.024(2) 0.022(3) 0.0018(17) 0.006(2) -0.0029(17)
C123 0.021(2) 0.0262(19) 0.026(3) -0.0024(16) 0.0048(19) -0.0017(17)
C124 0.021(2) 0.023(2) 0.029(3) 0.0036(17) 0.0056(19) 0.0084(16)
C125 0.032(3) 0.028(2) 0.016(2) 0.0057(19) 0.0076(19) 0.0033(17)
C126 0.025(2) 0.0193(17) 0.019(2) 0.0002(15) 0.001(2) 0.0005(19)
C127 0.025(2) 0.038(2) 0.032(3) 0.0012(18) 0.008(2) 0.006(2)
C131 0.017(2) 0.0201(18) 0.013(2) -0.0015(15) 0.0005(17) -0.0030(15)
C132 0.020(2) 0.0188(18) 0.018(2) -0.0033(17) -0.0002(19) -0.0002(16)
C133 0.021(2) 0.027(2) 0.019(3) -0.0015(17) -0.0020(19) 0.0048(17)
C134 0.0145(19) 0.0295(19) 0.012(3) -0.0041(17) 0.0040(18) -0.0051(16)
C135 0.027(2) 0.0219(16) 0.020(2) -0.0013(16) 0.001(2) -0.004(2)
C136 0.029(2) 0.0217(18) 0.015(2) -0.0012(16) 0.002(2) 0.0032(17)
C137 0.038(3) 0.041(3) 0.017(3) -0.006(2) 0.000(2) -0.0028(19)
C211 0.015(2) 0.0210(18) 0.015(2) -0.0001(15) 0.0013(17) -0.0023(15)
C212 0.023(2) 0.0215(18) 0.020(3) 0.0064(15) -0.0026(19) 0.0025(16)
C213 0.029(3) 0.018(2) 0.024(3) 0.0044(18) -0.002(2) 0.0014(17)
C214 0.016(2) 0.022(2) 0.028(3) 0.0022(17) 0.0013(19) -0.0075(18)
C215 0.031(3) 0.032(2) 0.010(2) 0.0060(18) -0.003(2) -0.0014(17)
C216 0.040(3) 0.0213(19) 0.013(3) 0.0099(18) 0.000(2) 0.0017(16)
C217 0.026(3) 0.029(2) 0.029(3) 0.0054(19) 0.002(2) -0.0083(19)
C221 0.023(2) 0.0166(17) 0.018(2) 0.0095(15) 0.0005(19) 0.0016(16)
C222 0.042(3) 0.0203(19) 0.016(3) 0.0085(18) -0.001(2) -0.0013(15)
C223 0.048(3) 0.033(2) 0.016(3) 0.019(2) 0.000(2) 0.0005(18)
C224 0.034(3) 0.030(2) 0.021(3) 0.019(2) 0.008(2) 0.0072(18)
C225 0.025(2) 0.028(2) 0.026(3) 0.0096(19) 0.005(2) 0.0100(18)
C226 0.024(2) 0.0202(18) 0.022(3) 0.0047(17) 0.000(2) 0.0009(16)
C227 0.056(4) 0.046(3) 0.027(3) 0.018(3) 0.008(3) 0.014(2)
C231 0.020(2) 0.0170(19) 0.014(2) 0.0012(16) -0.0008(17) -0.0030(15)
C232 0.027(3) 0.0160(19) 0.027(3) 0.0023(17) -0.006(2) 0.0049(17)
C233 0.024(3) 0.026(2) 0.027(3) 0.0035(18) -0.008(2) 0.0001(18)
C234 0.020(2) 0.024(2) 0.026(3) 0.0044(17) 0.0008(18) -0.0070(17)
C235 0.026(2) 0.0205(18) 0.027(3) 0.0013(16) 0.006(2) 0.0013(17)
C236 0.024(2) 0.0168(17) 0.020(2) 0.0038(16) 0.0011(18) 0.0012(16)
C237 0.026(3) 0.035(3) 0.042(3) -0.002(2) -0.002(2) -0.006(2)
C311 0.0139(18) 0.0115(15) 0.024(2) -0.0019(12) -0.002(2) -0.0004(18)
C312 0.021(2) 0.0192(19) 0.021(2) -0.0027(16) -0.0023(19) 0.0008(17)
C313 0.019(2) 0.0164(17) 0.035(3) 0.0000(15) 0.0039(19) -0.0014(17)
C314 0.019(2) 0.0120(17) 0.042(3) -0.0035(16) -0.005(2) 0.0010(16)
C315 0.032(3) 0.024(2) 0.022(3) -0.0041(18) -0.011(2) 0.0044(16)
C316 0.025(2) 0.0201(17) 0.022(2) 0.0013(15) -0.003(2) -0.004(2)
C317 0.027(3) 0.028(2) 0.067(4) 0.0056(18) -0.013(3) 0.018(3)
C321 0.021(2) 0.0161(17) 0.009(2) -0.0008(15) -0.0039(16) 0.0040(13)
C322 0.020(2) 0.0204(19) 0.019(2) -0.0038(16) -0.0012(18) 0.0030(16)
C323 0.028(2) 0.0285(19) 0.016(2) -0.0115(16) -0.002(2) -0.001(2)
C324 0.042(3) 0.0205(19) 0.010(2) -0.0066(18) 0.0031(19) -0.0004(15)
C325 0.038(3) 0.0163(16) 0.015(2) 0.0077(16) 0.008(2) -0.0023(17)
C326 0.027(2) 0.0191(19) 0.012(2) 0.0006(17) 0.0010(18) 0.0051(15)
C327 0.065(4) 0.027(2) 0.026(3) -0.014(2) 0.007(3) -0.0135(19)
C331 0.023(2) 0.0161(17) 0.012(2) 0.0031(15) -0.0016(17) -0.0019(15)
C332 0.021(2) 0.0207(18) 0.018(2) -0.0014(15) -0.002(2) -0.0007(17)
C333 0.026(2) 0.0204(17) 0.017(2) -0.0006(15) 0.004(2) 0.0044(19)
C334 0.023(2) 0.0216(19) 0.017(3) 0.0076(16) 0.0033(18) 0.0006(16)
C335 0.025(3) 0.025(2) 0.022(3) 0.0011(19) -0.005(2) -0.0062(17)
C336 0.023(2) 0.0177(18) 0.019(3) 0.0010(16) 0.0007(18) 0.0021(16)
C337 0.041(3) 0.041(3) 0.018(3) 0.005(2) 0.003(2) -0.006(2)

loop_
_atom_type_symbol
_atom_type_description
_atom_type_scat_dispersion_real
_atom_type_scat_dispersion_imag
_atom_type_scat_source
C C 0.0033 0.0016 'International Tables Vol C Tables 4.2.6.8 and 6.1.1.4'
H H 0 0 'International Tables Vol C Tables 4.2.6.8 and 6.1.1.4'
P P 0.1023 0.0942 'International Tables Vol C Tables 4.2.6.8 and 6.1.1.4'
Br Br -0.2901 2.4595 'International Tables Vol C Tables 4.2.6.8 and 6.1.1.4'
Ag Ag -0.8971 1.1015 'International Tables Vol C Tables 4.2.6.8 and 6.1.1.4'
N N 0.0061 0.0033 'International Tables Vol C Tables 4.2.6.8 and 6.1.1.4'

loop_
_geom_angle_atom_site_label_1
_geom_angle_atom_site_label_2
_geom_angle_atom_site_label_3
_geom_angle_site_symmetry_1
_geom_angle_site_symmetry_3
_geom_angle
_geom_angle_publ_flag
C121 P1 C111 . . 102.41(17) ?
C121 P1 C131 . . 104.58(19) ?
C111 P1 C131 . . 101.95(17) ?
C121 P1 Ag1 . . 114.85(12) ?
C111 P1 Ag1 . . 115.56(12) ?
C131 P1 Ag1 . . 115.69(12) ?
C221 P2 C211 . . 104.67(17) ?
C221 P2 C231 . . 105.30(19) ?
C211 P2 C231 . . 100.53(17) ?
C221 P2 Ag1 . . 108.98(12) ?
C211 P2 Ag1 . . 116.53(13) ?
C231 P2 Ag1 . . 119.34(13) ?
C321 P3 C311 . . 102.05(17) ?
C321 P3 C331 . . 104.37(17) ?
C311 P3 C331 . . 103.44(19) ?
C321 P3 Ag1 . . 113.72(14) ?
C311 P3 Ag1 . . 115.96(12) ?
C331 P3 Ag1 . . 115.63(13) ?
C01 C02 H02A . . 109.5 ?
C01 C02 H02B . . 109.5 ?
H02A C02 H02B . . 109.5 ?
C01 C02 H02C . . 109.5 ?
H02A C02 H02C . . 109.5 ?
H02B C02 H02C . . 109.5 ?
P1 Ag1 P2 . . 115.87(4) ?
P1 Ag1 P3 . . 119.44(3) ?
P2 Ag1 P3 . . 108.30(3) ?
P1 Ag1 Br1 . . 101.59(3) ?
P2 Ag1 Br1 . . 111.92(3) ?
P3 Ag1 Br1 . . 97.88(3) ?
N01 C01 C02 . . 178.3(10) ?
C116 C111 C112 . . 118.4(4) ?
C116 C111 P1 . . 118.5(3) ?
C112 C111 P1 . . 122.9(3) ?
C113 C112 C111 . . 120.0(4) ?
C113 C112 H112 . . 120 ?
C111 C112 H112 . . 120 ?
C114 C113 C112 . . 121.4(4) ?
C114 C113 H113 . . 119.3 ?
C112 C113 H113 . . 119.3 ?
C113 C114 C115 . . 118.2(4) ?
C113 C114 C117 . . 120.4(4) ?
C115 C114 C117 . . 121.4(4) ?
C116 C115 C114 . . 121.0(4) ?
C116 C115 H115 . . 119.5 ?
C114 C115 H115 . . 119.5 ?
C111 C116 C115 . . 121.0(4) ?
C111 C116 H116 . . 119.5 ?
C115 C116 H116 . . 119.5 ?
C114 C117 H11A . . 109.5 ?
C114 C117 H11B . . 109.5 ?
H11A C117 H11B . . 109.5 ?
C114 C117 H11C . . 109.5 ?
H11A C117 H11C . . 109.5 ?
H11B C117 H11C . . 109.5 ?
C122 C121 C126 . . 117.3(4) ?
C122 C121 P1 . . 123.8(3) ?
C126 C121 P1 . . 118.9(3) ?
C123 C122 C121 . . 121.5(4) ?
C123 C122 H122 . . 119.2 ?
C121 C122 H122 . . 119.2 ?
C122 C123 C124 . . 120.8(4) ?
C122 C123 H123 . . 119.6 ?
C124 C123 H123 . . 119.6 ?
C123 C124 C125 . . 118.1(4) ?
C123 C124 C127 . . 120.7(4) ?
C125 C124 C127 . . 121.2(4) ?
C126 C125 C124 . . 121.1(4) ?
C126 C125 H125 . . 119.5 ?
C124 C125 H125 . . 119.5 ?
C125 C126 C121 . . 121.1(4) ?
C125 C126 H126 . . 119.4 ?
C121 C126 H126 . . 119.4 ?
C124 C127 H12A . . 109.5 ?
C124 C127 H12B . . 109.5 ?
H12A C127 H12B . . 109.5 ?
C124 C127 H12C . . 109.5 ?
H12A C127 H12C . . 109.5 ?
H12B C127 H12C . . 109.5 ?
C132 C131 C136 . . 118.1(4) ?
C132 C131 P1 . . 119.1(3) ?
C136 C131 P1 . . 122.7(3) ?
C131 C132 C133 . . 121.0(4) ?
C131 C132 H132 . . 119.5 ?
C133 C132 H132 . . 119.5 ?
C132 C133 C134 . . 121.0(4) ?
C132 C133 H133 . . 119.5 ?
C134 C133 H133 . . 119.5 ?
C133 C134 C135 . . 117.5(4) ?
C133 C134 C137 . . 121.7(4) ?
C135 C134 C137 . . 120.7(4) ?
C136 C135 C134 . . 121.6(4) ?
C136 C135 H135 . . 119.2 ?
C134 C135 H135 . . 119.2 ?
C135 C136 C131 . . 120.7(4) ?
C135 C136 H136 . . 119.7 ?
C131 C136 H136 . . 119.7 ?
C134 C137 H13A . . 109.5 ?
C134 C137 H13B . . 109.5 ?
H13A C137 H13B . . 109.5 ?
C134 C137 H13C . . 109.5 ?
H13A C137 H13C . . 109.5 ?
H13B C137 H13C . . 109.5 ?
C212 C211 C216 . . 119.0(4) ?
C212 C211 P2 . . 122.7(3) ?
C216 C211 P2 . . 118.2(3) ?
C211 C212 C213 . . 120.1(4) ?
C211 C212 H212 . . 119.9 ?
C213 C212 H212 . . 119.9 ?
C214 C213 C212 . . 121.3(4) ?
C214 C213 H213 . . 119.4 ?
C212 C213 H213 . . 119.4 ?
C215 C214 C213 . . 118.1(4) ?
C215 C214 C217 . . 120.4(4) ?
C213 C214 C217 . . 121.6(4) ?
C214 C215 C216 . . 121.1(4) ?
C214 C215 H215 . . 119.4 ?
C216 C215 H215 . . 119.4 ?
C211 C216 C215 . . 120.4(4) ?
C211 C216 H216 . . 119.8 ?
C215 C216 H216 . . 119.8 ?
C214 C217 H21A . . 109.5 ?
C214 C217 H21B . . 109.5 ?
H21A C217 H21B . . 109.5 ?
C214 C217 H21C . . 109.5 ?
H21A C217 H21C . . 109.5 ?
H21B C217 H21C . . 109.5 ?
C222 C221 C226 . . 118.1(4) ?
C222 C221 P2 . . 122.5(3) ?
C226 C221 P2 . . 118.7(3) ?
C223 C222 C221 . . 120.5(4) ?
C223 C222 H222 . . 119.7 ?
C221 C222 H222 . . 119.7 ?
C222 C223 C224 . . 121.4(4) ?
C222 C223 H223 . . 119.3 ?
C224 C223 H223 . . 119.3 ?
C225 C224 C223 . . 117.9(4) ?
C225 C224 C227 . . 121.5(4) ?
C223 C224 C227 . . 120.6(4) ?
C226 C225 C224 . . 121.8(4) ?
C226 C225 H225 . . 119.1 ?
C224 C225 H225 . . 119.1 ?
C225 C226 C221 . . 120.2(4) ?
C225 C226 H226 . . 119.9 ?
C221 C226 H226 . . 119.9 ?
C224 C227 H22A . . 109.5 ?
C224 C227 H22B . . 109.5 ?
H22A C227 H22B . . 109.5 ?
C224 C227 H22C . . 109.5 ?
H22A C227 H22C . . 109.5 ?
H22B C227 H22C . . 109.5 ?
C232 C231 C236 . . 118.7(4) ?
C232 C231 P2 . . 124.7(3) ?
C236 C231 P2 . . 116.3(3) ?
C233 C232 C231 . . 120.3(4) ?
C233 C232 H232 . . 119.9 ?
C231 C232 H232 . . 119.9 ?
C232 C233 C234 . . 122.1(4) ?
C232 C233 H233 . . 118.9 ?
C234 C233 H233 . . 118.9 ?
C235 C234 C233 . . 117.2(4) ?
C235 C234 C237 . . 121.7(4) ?
C233 C234 C237 . . 121.1(4) ?
C236 C235 C234 . . 121.4(4) ?
C236 C235 H235 . . 119.3 ?
C234 C235 H235 . . 119.3 ?
C235 C236 C231 . . 120.2(4) ?
C235 C236 H236 . . 119.9 ?
C231 C236 H236 . . 119.9 ?
C234 C237 H23A . . 109.5 ?
C234 C237 H23B . . 109.5 ?
H23A C237 H23B . . 109.5 ?
C234 C237 H23C . . 109.5 ?
H23A C237 H23C . . 109.5 ?
H23B C237 H23C . . 109.5 ?
C312 C311 C316 . . 118.7(3) ?
C312 C311 P3 . . 123.6(3) ?
C316 C311 P3 . . 117.7(3) ?
C311 C312 C313 . . 120.9(4) ?
C311 C312 H312 . . 119.6 ?
C313 C312 H312 . . 119.6 ?
C314 C313 C312 . . 120.8(4) ?
C314 C313 H313 . . 119.6 ?
C312 C313 H313 . . 119.6 ?
C315 C314 C313 . . 117.8(4) ?
C315 C314 C317 . . 121.1(4) ?
C313 C314 C317 . . 121.0(4) ?
C316 C315 C314 . . 122.3(4) ?
C316 C315 H315 . . 118.9 ?
C314 C315 H315 . . 118.9 ?
C315 C316 C311 . . 119.6(4) ?
C315 C316 H316 . . 120.2 ?
C311 C316 H316 . . 120.2 ?
C314 C317 H31A . . 109.5 ?
C314 C317 H31B . . 109.5 ?
H31A C317 H31B . . 109.5 ?
C314 C317 H31C . . 109.5 ?
H31A C317 H31C . . 109.5 ?
H31B C317 H31C . . 109.5 ?
C326 C321 C322 . . 118.3(3) ?
C326 C321 P3 . . 118.3(3) ?
C322 C321 P3 . . 123.4(3) ?
C323 C322 C321 . . 120.4(4) ?
C323 C322 H322 . . 119.8 ?
C321 C322 H322 . . 119.8 ?
C324 C323 C322 . . 120.9(4) ?
C324 C323 H323 . . 119.5 ?
C322 C323 H323 . . 119.5 ?
C325 C324 C323 . . 118.5(3) ?
C325 C324 C327 . . 119.6(4) ?
C323 C324 C327 . . 121.9(4) ?
C326 C325 C324 . . 121.6(4) ?
C326 C325 H325 . . 119.2 ?
C324 C325 H325 . . 119.2 ?
C325 C326 C321 . . 120.2(4) ?
C325 C326 H326 . . 119.9 ?
C321 C326 H326 . . 119.9 ?
C324 C327 H32A . . 109.5 ?
C324 C327 H32B . . 109.5 ?
H32A C327 H32B . . 109.5 ?
C324 C327 H32C . . 109.5 ?
H32A C327 H32C . . 109.5 ?
H32B C327 H32C . . 109.5 ?
C336 C331 C332 . . 118.4(4) ?
C336 C331 P3 . . 117.8(3) ?
C332 C331 P3 . . 123.8(3) ?
C333 C332 C331 . . 120.3(4) ?
C333 C332 H332 . . 119.8 ?
C331 C332 H332 . . 119.8 ?
C334 C333 C332 . . 121.4(4) ?
C334 C333 H333 . . 119.3 ?
C332 C333 H333 . . 119.3 ?
C333 C334 C335 . . 117.8(4) ?
C333 C334 C337 . . 121.4(4) ?
C335 C334 C337 . . 120.8(4) ?
C336 C335 C334 . . 121.2(4) ?
C336 C335 H335 . . 119.4 ?
C334 C335 H335 . . 119.4 ?
C335 C336 C331 . . 120.8(4) ?
C335 C336 H336 . . 119.6 ?
C331 C336 H336 . . 119.6 ?
C334 C337 H33A . . 109.5 ?
C334 C337 H33B . . 109.5 ?
H33A C337 H33B . . 109.5 ?
C334 C337 H33C . . 109.5 ?
H33A C337 H33C . . 109.5 ?
H33B C337 H33C . . 109.5 ?

loop_
_geom_bond_atom_site_label_1
_geom_bond_atom_site_label_2
_geom_bond_site_symmetry_2
_geom_bond_distance
_geom_bond_publ_flag
P1 C121 . 1.820(4) ?
P1 C111 . 1.823(4) ?
P1 C131 . 1.832(4) ?
P1 Ag1 . 2.5034(9) ?
P2 C221 . 1.825(4) ?
P2 C211 . 1.826(4) ?
P2 C231 . 1.834(4) ?
P2 Ag1 . 2.5261(10) ?
P3 C321 . 1.818(4) ?
P3 C311 . 1.826(4) ?
P3 C331 . 1.829(4) ?
P3 Ag1 . 2.5353(11) ?
Br1 Ag1 . 2.7304(5) ?
N01 C01 . 1.095(9) ?
C02 C01 . 1.492(9) ?
C02 H02A . 0.98 ?
C02 H02B . 0.98 ?
C02 H02C . 0.98 ?
C111 C116 . 1.379(5) ?
C111 C112 . 1.394(5) ?
C112 C113 . 1.391(5) ?
C112 H112 . 0.95 ?
C113 C114 . 1.374(6) ?
C113 H113 . 0.95 ?
C114 C115 . 1.384(5) ?
C114 C117 . 1.497(5) ?
C115 C116 . 1.381(6) ?
C115 H115 . 0.95 ?
C116 H116 . 0.95 ?
C117 H11A . 0.98 ?
C117 H11B . 0.98 ?
C117 H11C . 0.98 ?
C121 C122 . 1.385(6) ?
C121 C126 . 1.412(6) ?
C122 C123 . 1.384(6) ?
C122 H122 . 0.95 ?
C123 C124 . 1.389(6) ?
C123 H123 . 0.95 ?
C124 C125 . 1.396(6) ?
C124 C127 . 1.504(6) ?
C125 C126 . 1.370(6) ?
C125 H125 . 0.95 ?
C126 H126 . 0.95 ?
C127 H12A . 0.98 ?
C127 H12B . 0.98 ?
C127 H12C . 0.98 ?
C131 C132 . 1.384(5) ?
C131 C136 . 1.397(5) ?
C132 C133 . 1.388(5) ?
C132 H132 . 0.95 ?
C133 C134 . 1.392(5) ?
C133 H133 . 0.95 ?
C134 C135 . 1.393(6) ?
C134 C137 . 1.509(6) ?
C135 C136 . 1.376(6) ?
C135 H135 . 0.95 ?
C136 H136 . 0.95 ?
C137 H13A . 0.98 ?
C137 H13B . 0.98 ?
C137 H13C . 0.98 ?
C211 C212 . 1.385(5) ?
C211 C216 . 1.387(6) ?
C212 C213 . 1.389(5) ?
C212 H212 . 0.95 ?
C213 C214 . 1.389(5) ?
C213 H213 . 0.95 ?
C214 C215 . 1.383(6) ?
C214 C217 . 1.511(5) ?
C215 C216 . 1.388(5) ?
C215 H215 . 0.95 ?
C216 H216 . 0.95 ?
C217 H21A . 0.98 ?
C217 H21B . 0.98 ?
C217 H21C . 0.98 ?
C221 C222 . 1.393(6) ?
C221 C226 . 1.397(5) ?
C222 C223 . 1.377(6) ?
C222 H222 . 0.95 ?
C223 C224 . 1.384(7) ?
C223 H223 . 0.95 ?
C224 C225 . 1.378(6) ?
C224 C227 . 1.511(6) ?
C225 C226 . 1.376(6) ?
C225 H225 . 0.95 ?
C226 H226 . 0.95 ?
C227 H22A . 0.98 ?
C227 H22B . 0.98 ?
C227 H22C . 0.98 ?
C231 C232 . 1.382(5) ?
C231 C236 . 1.388(5) ?
C232 C233 . 1.371(6) ?
C232 H232 . 0.95 ?
C233 C234 . 1.388(6) ?
C233 H233 . 0.95 ?
C234 C235 . 1.385(6) ?
C234 C237 . 1.486(6) ?
C235 C236 . 1.384(6) ?
C235 H235 . 0.95 ?
C236 H236 . 0.95 ?
C237 H23A . 0.98 ?
C237 H23B . 0.98 ?
C237 H23C . 0.98 ?
C311 C312 . 1.386(5) ?
C311 C316 . 1.396(6) ?
C312 C313 . 1.387(5) ?
C312 H312 . 0.95 ?
C313 C314 . 1.387(6) ?
C313 H313 . 0.95 ?
C314 C315 . 1.383(6) ?
C314 C317 . 1.498(6) ?
C315 C316 . 1.380(5) ?
C315 H315 . 0.95 ?
C316 H316 . 0.95 ?
C317 H31A . 0.98 ?
C317 H31B . 0.98 ?
C317 H31C . 0.98 ?
C321 C326 . 1.395(5) ?
C321 C322 . 1.399(5) ?
C322 C323 . 1.388(5) ?
C322 H322 . 0.95 ?
C323 C324 . 1.382(6) ?
C323 H323 . 0.95 ?
C324 C325 . 1.380(6) ?
C324 C327 . 1.509(5) ?
C325 C326 . 1.378(5) ?
C325 H325 . 0.95 ?
C326 H326 . 0.95 ?
C327 H32A . 0.98 ?
C327 H32B . 0.98 ?
C327 H32C . 0.98 ?
C331 C336 . 1.391(5) ?
C331 C332 . 1.393(5) ?
C332 C333 . 1.390(6) ?
C332 H332 . 0.95 ?
C333 C334 . 1.389(6) ?
C333 H333 . 0.95 ?
C334 C335 . 1.391(6) ?
C334 C337 . 1.502(6) ?
C335 C336 . 1.383(6) ?
C335 H335 . 0.95 ?
C336 H336 . 0.95 ?
C337 H33A . 0.98 ?
C337 H33B . 0.98 ?
C337 H33C . 0.98 ?

loop_
_geom_torsion_atom_site_label_1
_geom_torsion_atom_site_label_2
_geom_torsion_atom_site_label_3
_geom_torsion_atom_site_label_4
_geom_torsion_site_symmetry_1
_geom_torsion_site_symmetry_2
_geom_torsion_site_symmetry_3
_geom_torsion_site_symmetry_4
_geom_torsion
_geom_torsion_publ_flag
C121 P1 Ag1 P2 . . . . 54.09(16) ?
C111 P1 Ag1 P2 . . . . 173.03(14) ?
C131 P1 Ag1 P2 . . . . -67.97(15) ?
C121 P1 Ag1 P3 . . . . -173.51(15) ?
C111 P1 Ag1 P3 . . . . -54.56(15) ?
C131 P1 Ag1 P3 . . . . 64.44(15) ?
C121 P1 Ag1 Br1 . . . . -67.45(15) ?
C111 P1 Ag1 Br1 . . . . 51.49(14) ?
C131 P1 Ag1 Br1 . . . . 170.49(14) ?
C221 P2 Ag1 P1 . . . . 99.08(14) ?
C211 P2 Ag1 P1 . . . . -142.82(14) ?
C231 P2 Ag1 P1 . . . . -21.82(15) ?
C221 P2 Ag1 P3 . . . . -38.28(14) ?
C211 P2 Ag1 P3 . . . . 79.81(14) ?
C231 P2 Ag1 P3 . . . . -159.19(14) ?
C221 P2 Ag1 Br1 . . . . -145.07(13) ?
C211 P2 Ag1 Br1 . . . . -26.98(14) ?
C231 P2 Ag1 Br1 . . . . 94.02(15) ?
C321 P3 Ag1 P1 . . . . 161.70(13) ?
C311 P3 Ag1 P1 . . . . 43.83(17) ?
C331 P3 Ag1 P1 . . . . -77.53(13) ?
C321 P3 Ag1 P2 . . . . -62.71(14) ?
C311 P3 Ag1 P2 . . . . 179.41(16) ?
C331 P3 Ag1 P2 . . . . 58.06(13) ?
C321 P3 Ag1 Br1 . . . . 53.57(13) ?
C311 P3 Ag1 Br1 . . . . -64.30(16) ?
C331 P3 Ag1 Br1 . . . . 174.34(13) ?
C121 P1 C111 C116 . . . . 167.7(3) ?
C131 P1 C111 C116 . . . . -84.2(3) ?
Ag1 P1 C111 C116 . . . . 42.1(4) ?
C121 P1 C111 C112 . . . . -16.9(4) ?
C131 P1 C111 C112 . . . . 91.2(4) ?
Ag1 P1 C111 C112 . . . . -142.5(3) ?
C116 C111 C112 C113 . . . . -0.4(6) ?
P1 C111 C112 C113 . . . . -175.8(3) ?
C111 C112 C113 C114 . . . . 1.0(7) ?
C112 C113 C114 C115 . . . . -0.9(7) ?
C112 C113 C114 C117 . . . . 178.3(4) ?
C113 C114 C115 C116 . . . . 0.2(7) ?
C117 C114 C115 C116 . . . . -179.1(4) ?
C112 C111 C116 C115 . . . . -0.4(6) ?
P1 C111 C116 C115 . . . . 175.2(3) ?
C114 C115 C116 C111 . . . . 0.5(7) ?
C111 P1 C121 C122 . . . . 101.6(3) ?
C131 P1 C121 C122 . . . . -4.5(4) ?
Ag1 P1 C121 C122 . . . . -132.4(3) ?
C111 P1 C121 C126 . . . . -78.5(3) ?
C131 P1 C121 C126 . . . . 175.5(3) ?
Ag1 P1 C121 C126 . . . . 47.6(3) ?
C126 C121 C122 C123 . . . . -1.2(5) ?
P1 C121 C122 C123 . . . . 178.8(3) ?
C121 C122 C123 C124 . . . . 0.5(6) ?
C122 C123 C124 C125 . . . . 0.8(6) ?
C122 C123 C124 C127 . . . . -178.4(4) ?
C123 C124 C125 C126 . . . . -1.2(6) ?
C127 C124 C125 C126 . . . . 177.9(4) ?
C124 C125 C126 C121 . . . . 0.5(6) ?
C122 C121 C126 C125 . . . . 0.7(5) ?
P1 C121 C126 C125 . . . . -179.2(3) ?
C121 P1 C131 C132 . . . . -103.5(3) ?
C111 P1 C131 C132 . . . . 150.1(3) ?
Ag1 P1 C131 C132 . . . . 23.8(4) ?
C121 P1 C131 C136 . . . . 80.4(4) ?
C111 P1 C131 C136 . . . . -26.0(4) ?
Ag1 P1 C131 C136 . . . . -152.2(3) ?
C136 C131 C132 C133 . . . . 1.9(6) ?
P1 C131 C132 C133 . . . . -174.4(3) ?
C131 C132 C133 C134 . . . . 0.3(7) ?
C132 C133 C134 C135 . . . . -2.4(7) ?
C132 C133 C134 C137 . . . . 175.1(4) ?
C133 C134 C135 C136 . . . . 2.5(6) ?
C137 C134 C135 C136 . . . . -175.0(4) ?
C134 C135 C136 C131 . . . . -0.4(6) ?
C132 C131 C136 C135 . . . . -1.8(6) ?
P1 C131 C136 C135 . . . . 174.3(3) ?
C221 P2 C211 C212 . . . . -34.3(4) ?
C231 P2 C211 C212 . . . . 74.8(4) ?
Ag1 P2 C211 C212 . . . . -154.7(3) ?
C221 P2 C211 C216 . . . . 149.7(3) ?
C231 P2 C211 C216 . . . . -101.3(3) ?
Ag1 P2 C211 C216 . . . . 29.3(4) ?
C216 C211 C212 C213 . . . . -0.2(6) ?
P2 C211 C212 C213 . . . . -176.2(3) ?
C211 C212 C213 C214 . . . . 0.9(7) ?
C212 C213 C214 C215 . . . . -1.3(7) ?
C212 C213 C214 C217 . . . . -179.7(4) ?
C213 C214 C215 C216 . . . . 1.1(7) ?
C217 C214 C215 C216 . . . . 179.6(4) ?
C212 C211 C216 C215 . . . . 0.0(6) ?
P2 C211 C216 C215 . . . . 176.2(3) ?
C214 C215 C216 C211 . . . . -0.5(7) ?
C211 P2 C221 C222 . . . . 143.9(3) ?
C231 P2 C221 C222 . . . . 38.3(4) ?
Ag1 P2 C221 C222 . . . . -90.8(3) ?
C211 P2 C221 C226 . . . . -45.6(3) ?
C231 P2 C221 C226 . . . . -151.1(3) ?
Ag1 P2 C221 C226 . . . . 79.8(3) ?
C226 C221 C222 C223 . . . . 1.2(6) ?
P2 C221 C222 C223 . . . . 171.8(3) ?
C221 C222 C223 C224 . . . . -0.1(6) ?
C222 C223 C224 C225 . . . . -1.2(7) ?
C222 C223 C224 C227 . . . . 178.1(4) ?
C223 C224 C225 C226 . . . . 1.4(6) ?
C227 C224 C225 C226 . . . . -177.9(4) ?
C224 C225 C226 C221 . . . . -0.3(6) ?
C222 C221 C226 C225 . . . . -1.0(6) ?
P2 C221 C226 C225 . . . . -172.0(3) ?
C221 P2 C231 C232 . . . . 33.0(4) ?
C211 P2 C231 C232 . . . . -75.5(4) ?
Ag1 P2 C231 C232 . . . . 155.7(3) ?
C221 P2 C231 C236 . . . . -153.0(3) ?
C211 P2 C231 C236 . . . . 98.5(3) ?
Ag1 P2 C231 C236 . . . . -30.2(3) ?
C236 C231 C232 C233 . . . . -0.1(6) ?
P2 C231 C232 C233 . . . . 173.8(3) ?
C231 C232 C233 C234 . . . . -1.7(6) ?
C232 C233 C234 C235 . . . . 2.3(6) ?
C232 C233 C234 C237 . . . . -175.9(4) ?
C233 C234 C235 C236 . . . . -1.1(6) ?
C237 C234 C235 C236 . . . . 177.1(4) ?
C234 C235 C236 C231 . . . . -0.6(6) ?
C232 C231 C236 C235 . . . . 1.2(6) ?
P2 C231 C236 C235 . . . . -173.2(3) ?
C321 P3 C311 C312 . . . . 113.9(3) ?
C331 P3 C311 C312 . . . . 5.8(3) ?
Ag1 P3 C311 C312 . . . . -121.9(3) ?
C321 P3 C311 C316 . . . . -68.9(3) ?
C331 P3 C311 C316 . . . . -177.1(3) ?
Ag1 P3 C311 C316 . . . . 55.3(3) ?
C316 C311 C312 C313 . . . . 0.7(5) ?
P3 C311 C312 C313 . . . . 177.9(3) ?
C311 C312 C313 C314 . . . . -0.2(6) ?
C312 C313 C314 C315 . . . . -0.2(6) ?
C312 C313 C314 C317 . . . . -179.0(4) ?
C313 C314 C315 C316 . . . . 0.1(6) ?
C317 C314 C315 C316 . . . . 178.9(4) ?
C314 C315 C316 C311 . . . . 0.4(6) ?
C312 C311 C316 C315 . . . . -0.8(5) ?
P3 C311 C316 C315 . . . . -178.1(3) ?
C311 P3 C321 C326 . . . . 148.3(3) ?
C331 P3 C321 C326 . . . . -104.2(3) ?
Ag1 P3 C321 C326 . . . . 22.7(3) ?
C311 P3 C321 C322 . . . . -33.1(4) ?
C331 P3 C321 C322 . . . . 74.3(3) ?
Ag1 P3 C321 C322 . . . . -158.8(3) ?
C326 C321 C322 C323 . . . . 1.6(6) ?
P3 C321 C322 C323 . . . . -177.0(3) ?
C321 C322 C323 C324 . . . . -0.2(6) ?
C322 C323 C324 C325 . . . . 0.1(6) ?
C322 C323 C324 C327 . . . . -178.0(4) ?
C323 C324 C325 C326 . . . . -1.5(6) ?
C327 C324 C325 C326 . . . . 176.6(4) ?
C324 C325 C326 C321 . . . . 3.0(6) ?
C322 C321 C326 C325 . . . . -2.9(5) ?
P3 C321 C326 C325 . . . . 175.7(3) ?
C321 P3 C331 C336 . . . . 158.6(3) ?
C311 P3 C331 C336 . . . . -95.0(3) ?
Ag1 P3 C331 C336 . . . . 32.9(3) ?
C321 P3 C331 C332 . . . . -22.6(4) ?
C311 P3 C331 C332 . . . . 83.8(3) ?
Ag1 P3 C331 C332 . . . . -148.3(3) ?
C336 C331 C332 C333 . . . . 1.5(6) ?
P3 C331 C332 C333 . . . . -177.3(3) ?
C331 C332 C333 C334 . . . . 0.1(6) ?
C332 C333 C334 C335 . . . . -1.7(6) ?
C332 C333 C334 C337 . . . . 178.2(4) ?
C333 C334 C335 C336 . . . . 1.6(6) ?
C337 C334 C335 C336 . . . . -178.2(4) ?
C334 C335 C336 C331 . . . . -0.1(7) ?
C332 C331 C336 C335 . . . . -1.5(6) ?
P3 C331 C336 C335 . . . . 177.3(3) ?
